data_7210266
loop_
_publ_author_name
'Nath, Bhaskar'
'Baruah, Jubaraj B.'

_publ_section_title
;
 Polymorphism and porosity in
 4-[(4-hydroxy-3,5-dimethylphenyl)(5-methyl-1H-imidazol-4-yl)methyl]-2,6-dimethylphenol
;
_journal_issue 31
_journal_name_full CrystEngComm
_journal_page_first 6249
_journal_paper_doi 10.1039/c3ce40407b
_journal_volume 15
_journal_year 2013
_chemical_formula_sum 'C21 H24 N2 O2'
_chemical_formula_weight 336.42
_chemical_name_systematic
;
?
;
_space_group_IT_number 15
_symmetry_cell_setting monoclinic
_symmetry_space_group_name_Hall '-C 2yc'
_symmetry_space_group_name_H-M 'C 1 2/c 1'
_atom_sites_solution_hydrogens geom
_atom_sites_solution_primary direct
_atom_sites_solution_secondary difmap
_audit_creation_method SHELXL-97
_cell_angle_alpha 90.00
_cell_angle_beta 123.947(3)
_cell_angle_gamma 90.00
_cell_formula_units_Z 8
_cell_length_a 21.5904(13)
_cell_length_b 13.6380(8)
_cell_length_c 16.9958(17)
_cell_measurement_temperature 296(2)
_cell_volume 4151.4(6)
_computing_cell_refinement 'Bruker SMART'
_computing_data_collection 'Bruker SMART'
_computing_data_reduction 'Bruker SAINT'
_computing_molecular_graphics 'Bruker SHELXTL'
_computing_publication_material 'Bruker SHELXTL'
_computing_structure_refinement 'SHELXL-97 (Sheldrick, 1997)'
_computing_structure_solution 'SHELXS-97 (Sheldrick, 1990)'
_diffrn_ambient_temperature 296(2)
_diffrn_measured_fraction_theta_full 1.000
_diffrn_measured_fraction_theta_max 1.000
_diffrn_measurement_device_type 'CCD area detector'
_diffrn_measurement_method 'phi and omega scans'
_diffrn_radiation_monochromator graphite
_diffrn_radiation_source 'fine-focus sealed tube'
_diffrn_radiation_type MoK\a
_diffrn_radiation_wavelength 0.71073
_diffrn_reflns_av_R_equivalents 0.0868
_diffrn_reflns_av_sigmaI/netI 0.0825
_diffrn_reflns_limit_h_max 26
_diffrn_reflns_limit_h_min -26
_diffrn_reflns_limit_k_max 16
_diffrn_reflns_limit_k_min -16
_diffrn_reflns_limit_l_max 20
_diffrn_reflns_limit_l_min -20
_diffrn_reflns_number 21599
_diffrn_reflns_theta_full 25.50
_diffrn_reflns_theta_max 25.50
_diffrn_reflns_theta_min 1.88
_exptl_absorpt_coefficient_mu 0.070
_exptl_absorpt_correction_type none
_exptl_crystal_colour yellow
_exptl_crystal_density_diffrn 1.077
_exptl_crystal_density_method 'not measured'
_exptl_crystal_description plate
_exptl_crystal_F_000 1440
_exptl_crystal_size_max 0.33
_exptl_crystal_size_mid 0.25
_exptl_crystal_size_min 0.16
_refine_diff_density_max 0.788
_refine_diff_density_min -0.199
_refine_diff_density_rms 0.080
_refine_ls_extinction_method none
_refine_ls_goodness_of_fit_ref 0.997
_refine_ls_hydrogen_treatment mixed
_refine_ls_matrix_type full
_refine_ls_number_parameters 237
_refine_ls_number_reflns 3865
_refine_ls_number_restraints 1
_refine_ls_restrained_S_all 0.997
_refine_ls_R_factor_all 0.1690
_refine_ls_R_factor_gt 0.0818
_refine_ls_shift/su_max 0.000
_refine_ls_shift/su_mean 0.000
_refine_ls_structure_factor_coef Fsqd
_refine_ls_weighting_details 'calc w=1/[\s^2^(Fo^2^)+(0.0001P)^2^+40.0200P] where P=(Fo^2^+2Fc^2^)/3'
_refine_ls_weighting_scheme calc
_refine_ls_wR_factor_gt 0.1977
_refine_ls_wR_factor_ref 0.2355
_reflns_number_gt 1799
_reflns_number_total 3865
_reflns_threshold_expression >2sigma(I)
_cod_data_source_file c3ce40407b.txt
_cod_data_source_block vskr_1
_cod_depositor_comments
;
The following automatic conversions were performed:

'_symmetry_cell_setting' value 'Monoclinic' changed to 'monoclinic'
according to /home/saulius/struct/CIF-dictionaries/cif_core.dic
dictionary named 'cif_core.dic' version 2.4.2 from 2011-04-26.

Automatic conversion script
Id: cif_fix_values 1891 2012-01-12 08:04:46Z andrius 
;
_cod_original_cell_volume 4151.4(5)
_cod_original_sg_symbol_H-M 'C2/c '
_cod_database_code 7210266

loop_
_symmetry_equiv_pos_as_xyz
'x, y, z'
'-x, y, -z+1/2'
'x+1/2, y+1/2, z'
'-x+1/2, y+1/2, -z+1/2'
'-x, -y, -z'
'x, -y, z-1/2'
'-x+1/2, -y+1/2, -z'
'x+1/2, -y+1/2, z-1/2'

loop_
_atom_site_label
_atom_site_type_symbol
_atom_site_fract_x
_atom_site_fract_y
_atom_site_fract_z
_atom_site_U_iso_or_equiv
_atom_site_adp_type
_atom_site_occupancy
_atom_site_symmetry_multiplicity
_atom_site_calc_flag
_atom_site_refinement_flags
C4 C 0.8964(3) 0.1899(4) -0.0163(4) 0.0490(15) Uani 1 1 d .
C3 C 0.8525(3) 0.2221(4) -0.1101(4) 0.0523(15) Uani 1 1 d .
H3 H 0.8450 0.2890 -0.1223 0.063 Uiso 1 1 calc R
C2 C 0.8198(3) 0.1568(5) -0.1859(4) 0.0587(17) Uani 1 1 d .
C5 C 0.9077(3) 0.0897(5) -0.0004(5) 0.0627(18) Uani 1 1 d .
H5 H 0.9376 0.0670 0.0617 0.075 Uiso 1 1 calc R
C6 C 0.8755(4) 0.0221(5) -0.0745(5) 0.074(2) Uani 1 1 d .
C1 C 0.8320(3) 0.0572(5) -0.1661(5) 0.069(2) Uani 1 1 d .
C7 C 0.7734(4) 0.1960(6) -0.2856(4) 0.079(2) Uani 1 1 d .
H7A H 0.7779 0.2661 -0.2844 0.118 Uiso 1 1 calc R
H7B H 0.7221 0.1786 -0.3141 0.118 Uiso 1 1 calc R
H7C H 0.7907 0.1685 -0.3220 0.118 Uiso 1 1 calc R
C8 C 0.8881(5) -0.0865(5) -0.0550(7) 0.130(4) Uani 1 1 d .
H8A H 0.8413 -0.1181 -0.0771 0.196 Uiso 1 1 calc R
H8B H 0.9218 -0.0971 0.0120 0.196 Uiso 1 1 calc R
H8C H 0.9090 -0.1134 -0.0873 0.196 Uiso 1 1 calc R
C17 C 1.1013(3) 0.4540(4) 0.0978(4) 0.0442(14) Uani 1 1 d .
C15 C 1.0182(3) 0.4047(4) 0.1409(4) 0.0460(14) Uani 1 1 d .
H15 H 0.9996 0.4129 0.1784 0.055 Uiso 1 1 calc R
C18 C 1.0729(3) 0.3815(4) 0.0285(4) 0.0444(14) Uani 1 1 d .
C9 C 0.9304(3) 0.2610(4) 0.0671(4) 0.0484(15) Uani 1 1 d .
H9 H 0.9573 0.2204 0.1244 0.058 Uiso 1 1 calc R
C19 C 1.0162(3) 0.3208(4) 0.0174(4) 0.0447(14) Uani 1 1 d .
H19 H 0.9966 0.2723 -0.0289 0.054 Uiso 1 1 calc R
C16 C 1.0742(3) 0.4667(4) 0.1550(4) 0.0448(14) Uani 1 1 d .
C14 C 0.9885(3) 0.3310(4) 0.0734(3) 0.0418(13) Uani 1 1 d .
C21 C 1.1018(4) 0.3667(5) -0.0336(4) 0.0637(18) Uani 1 1 d .
H21A H 1.0916 0.4241 -0.0717 0.095 Uiso 1 1 calc R
H21B H 1.0775 0.3110 -0.0741 0.095 Uiso 1 1 calc R
H21C H 1.1547 0.3555 0.0055 0.095 Uiso 1 1 calc R
C20 C 1.1045(4) 0.5466(5) 0.2289(4) 0.0640(18) Uani 1 1 d .
H20A H 1.0907 0.6094 0.1981 0.096 Uiso 1 1 calc R
H20B H 1.1579 0.5417 0.2692 0.096 Uiso 1 1 calc R
H20C H 1.0840 0.5396 0.2663 0.096 Uiso 1 1 calc R
C10 C 0.8704(3) 0.3137(4) 0.0706(4) 0.0462(14) Uani 1 1 d .
C11 C 0.8405(4) 0.2892(5) 0.1212(4) 0.0569(17) Uani 1 1 d .
C12 C 0.7825(4) 0.4174(5) 0.0313(5) 0.0652(18) Uani 1 1 d .
H12 H 0.7489 0.4690 0.0026 0.078 Uiso 1 1 calc R
C13 C 0.8591(4) 0.2100(5) 0.1916(5) 0.081(2) Uani 1 1 d .
H13A H 0.8741 0.2387 0.2513 0.121 Uiso 1 1 calc R
H13B H 0.8991 0.1708 0.1995 0.121 Uiso 1 1 calc R
H13C H 0.8160 0.1694 0.1693 0.121 Uiso 1 1 calc R
O2 O 1.1599(2) 0.5132(3) 0.1158(3) 0.0521(11) Uani 1 1 d .
H2 H 1.1530 0.5310 0.0654 0.078 Uiso 1 1 calc R
O1 O 0.8033(3) -0.0115(4) -0.2376(4) 0.105(2) Uani 1 1 d .
H1 H 0.7592 0.0006 -0.2774 0.158 Uiso 1 1 calc R
N2 N 0.8339(3) 0.3946(4) 0.0148(3) 0.0535(13) Uani 1 1 d .
N1 N 0.7853(3) 0.3566(5) 0.0944(4) 0.0672(16) Uani 1 1 d D
H1M H 0.759(3) 0.360(5) 0.118(4) 0.09(3) Uiso 1 1 d D

loop_
_atom_site_aniso_label
_atom_site_aniso_U_11
_atom_site_aniso_U_22
_atom_site_aniso_U_33
_atom_site_aniso_U_23
_atom_site_aniso_U_13
_atom_site_aniso_U_12
C4 0.043(3) 0.048(4) 0.052(3) -0.005(3) 0.024(3) -0.009(3)
C3 0.051(4) 0.049(4) 0.050(3) -0.007(3) 0.024(3) -0.010(3)
C2 0.044(4) 0.073(5) 0.051(4) -0.013(3) 0.022(3) -0.009(3)
C5 0.052(4) 0.049(4) 0.063(4) 0.003(3) 0.017(3) 0.001(3)
C6 0.051(4) 0.047(4) 0.088(5) -0.015(4) 0.017(4) 0.001(3)
C1 0.044(4) 0.066(5) 0.072(5) -0.031(4) 0.017(4) 0.003(3)
C7 0.073(5) 0.091(6) 0.055(4) -0.016(4) 0.024(4) -0.013(4)
C8 0.116(8) 0.046(5) 0.132(8) -0.013(5) 0.010(6) 0.016(5)
C17 0.033(3) 0.044(3) 0.039(3) 0.006(3) 0.010(2) -0.002(3)
C15 0.048(3) 0.049(3) 0.040(3) 0.000(3) 0.025(3) -0.006(3)
C18 0.039(3) 0.046(3) 0.042(3) 0.009(3) 0.018(3) 0.003(3)
C9 0.050(3) 0.045(3) 0.040(3) 0.002(3) 0.020(3) -0.011(3)
C19 0.045(3) 0.042(3) 0.036(3) 0.001(3) 0.016(3) 0.001(3)
C16 0.046(3) 0.041(3) 0.037(3) 0.002(3) 0.017(3) -0.004(3)
C14 0.039(3) 0.042(3) 0.033(3) 0.003(2) 0.013(2) -0.002(3)
C21 0.065(4) 0.069(4) 0.059(4) -0.005(3) 0.036(4) -0.007(4)
C20 0.068(4) 0.066(4) 0.053(4) -0.013(3) 0.031(3) -0.020(4)
C10 0.047(3) 0.051(4) 0.037(3) -0.007(3) 0.021(3) -0.018(3)
C11 0.061(4) 0.063(4) 0.045(3) -0.006(3) 0.029(3) -0.021(4)
C12 0.058(4) 0.064(5) 0.072(5) -0.003(4) 0.036(4) -0.009(4)
C13 0.097(6) 0.085(5) 0.064(4) 0.005(4) 0.047(4) -0.029(5)
O2 0.042(2) 0.058(3) 0.045(2) 0.005(2) 0.0167(19) -0.012(2)
O1 0.061(3) 0.093(4) 0.099(4) -0.057(3) 0.006(3) 0.015(3)
N2 0.051(3) 0.054(3) 0.054(3) 0.003(3) 0.029(3) -0.005(3)
N1 0.067(4) 0.080(4) 0.068(4) -0.014(3) 0.046(3) -0.022(4)

loop_
_atom_type_symbol
_atom_type_description
_atom_type_scat_dispersion_real
_atom_type_scat_dispersion_imag
_atom_type_scat_source
C C 0.0033 0.0016 'International Tables Vol C Tables 4.2.6.8 and 6.1.1.4'
H H 0.0000 0.0000 'International Tables Vol C Tables 4.2.6.8 and 6.1.1.4'
N N 0.0061 0.0033 'International Tables Vol C Tables 4.2.6.8 and 6.1.1.4'
O O 0.0106 0.0060 'International Tables Vol C Tables 4.2.6.8 and 6.1.1.4'

loop_
_geom_angle_atom_site_label_1
_geom_angle_atom_site_label_2
_geom_angle_atom_site_label_3
_geom_angle
C5 C4 C3 117.8(6)
C5 C4 C9 120.3(5)
C3 C4 C9 121.9(5)
C2 C3 C4 121.8(6)
C1 C2 C3 118.1(6)
C1 C2 C7 122.5(6)
C3 C2 C7 119.4(6)
C4 C5 C6 122.1(6)
C1 C6 C5 118.2(6)
C1 C6 C8 121.0(7)
C5 C6 C8 120.9(7)
O1 C1 C6 116.6(7)
O1 C1 C2 121.3(7)
C6 C1 C2 122.0(6)
O2 C17 C18 121.2(5)
O2 C17 C16 117.4(5)
C18 C17 C16 121.3(5)
C16 C15 C14 123.0(5)
C17 C18 C19 118.2(5)
C17 C18 C21 121.9(5)
C19 C18 C21 119.9(5)
C10 C9 C4 111.1(5)
C10 C9 C14 112.8(5)
C4 C9 C14 114.4(5)
C14 C19 C18 121.9(5)
C15 C16 C17 117.9(5)
C15 C16 C20 121.2(5)
C17 C16 C20 120.9(5)
C15 C14 C19 117.6(5)
C15 C14 C9 119.6(5)
C19 C14 C9 122.7(5)
C11 C10 N2 109.6(6)
C11 C10 C9 128.5(6)
N2 C10 C9 121.8(5)
N1 C11 C10 104.8(6)
N1 C11 C13 123.3(6)
C10 C11 C13 131.9(7)
N2 C12 N1 111.0(6)
C12 N2 C10 105.5(5)
C12 N1 C11 109.1(6)

loop_
_geom_bond_atom_site_label_1
_geom_bond_atom_site_label_2
_geom_bond_distance
C4 C5 1.387(8)
C4 C3 1.395(8)
C4 C9 1.525(8)
C3 C2 1.391(8)
C2 C1 1.390(9)
C2 C7 1.505(8)
C5 C6 1.394(9)
C6 C1 1.379(10)
C6 C8 1.509(9)
C1 O1 1.378(7)
C17 O2 1.383(6)
C17 C18 1.390(7)
C17 C16 1.398(8)
C15 C16 1.382(7)
C15 C14 1.384(7)
C18 C19 1.400(7)
C18 C21 1.511(8)
C9 C10 1.511(8)
C9 C14 1.532(7)
C19 C14 1.386(7)
C16 C20 1.507(8)
C10 C11 1.375(8)
C10 N2 1.379(7)
C11 N1 1.365(9)
C11 C13 1.492(8)
C12 N2 1.325(8)
C12 N1 1.330(8)
